data_4063141
_journal_name_full Organometallics
_journal_year 2004
_chemical_formula_sum 'C36.5 H41 F6 O3.5 P2 Ru'
_chemical_formula_weight 812.73
_space_group_IT_number 2
_symmetry_cell_setting triclinic
_symmetry_Int_Tables_number 2
_symmetry_space_group_name_Hall '-P 1'
_symmetry_space_group_name_H-M 'P -1'
_cell_angle_alpha 107.23(1)
_cell_angle_beta 111.85(1)
_cell_angle_gamma 70.55(2)
_cell_formula_units_Z 2
_cell_length_a 12.548(3)
_cell_length_b 14.590(3)
_cell_length_c 11.140(2)
_cell_measurement_temperature 223.2
_cell_volume 1750.1(7)
_diffrn_ambient_temperature 223.2
_exptl_crystal_density_diffrn 1.542
_cod_original_formula_sum 'C36.50 H41 F6 O3.50 P2 Ru '
_cod_database_code 4063141

loop_
_symmetry_equiv_pos_as_xyz
x,y,z
-x,-y,-z

loop_
_atom_site_label
_atom_site_type_symbol
_atom_site_fract_x
_atom_site_fract_y
_atom_site_fract_z
_atom_site_U_iso_or_equiv
_atom_site_adp_type
_atom_site_occupancy
_atom_site_calc_flag
_atom_site_refinement_flags
_atom_site_disorder_assembly
_atom_site_disorder_group
Ru(1) Ru -0.18249(2) -0.15999(1) -0.02704(2) 0.01948(5) Uani 1.00 d . . .
P(1) P -0.30544(6) -0.12660(5) -0.24198(7) 0.0229(1) Uani 1.00 d . . .
P(2) P -0.09936(9) 0.27245(7) 0.48196(9) 0.0406(2) Uani 1.00 d . . .
F(1) F -0.0482(4) 0.1686(3) 0.5270(4) 0.097(1) Uani 1.00 d . . .
F(2) F -0.1502(5) 0.3738(3) 0.4350(4) 0.129(2) Uani 1.00 d . . .
F(3) F -0.1409(4) 0.3124(4) 0.6095(3) 0.106(1) Uani 1.00 d . . .
F(4) F -0.0529(3) 0.2252(3) 0.3565(3) 0.0708(8) Uani 1.00 d . . .
F(5) F -0.2180(3) 0.2408(4) 0.3994(3) 0.103(1) Uani 1.00 d . . .
F(6) F 0.0245(4) 0.2959(4) 0.5666(4) 0.127(1) Uani 1.00 d . . .
O(1) O -0.4939(2) -0.1362(2) -0.0205(3) 0.0523(7) Uani 1.00 d . . .
O(2) O -0.4570(2) -0.2376(2) -0.2053(3) 0.0398(6) Uani 1.00 d . . .
O(3) O -0.5247(4) -0.3353(4) -0.9373(4) 0.088(1) Uani 1.00 d . . .
O(4) O -0.5749(7) -0.3739(6) -0.604(1) 0.104(3) Uani 0.50 d P . .
C(1) C -0.3004(3) -0.2367(2) -0.0146(3) 0.0278(6) Uani 1.00 d . . .
C(2) C -0.2317(3) -0.2079(2) 0.1188(3) 0.0295(6) Uani 1.00 d . . .
C(3) C -0.1106(3) -0.2551(2) 0.1257(3) 0.0276(6) Uani 1.00 d . . .
C(4) C -0.1028(3) -0.3179(2) 0.0027(3) 0.0255(6) Uani 1.00 d . . .
C(5) C -0.2192(3) -0.3066(2) -0.0854(3) 0.0265(6) Uani 1.00 d . . .
C(6) C -0.2784(3) -0.1471(3) 0.2312(3) 0.0440(8) Uani 1.00 d . . .
C(7) C 0.0082(3) -0.3851(2) -0.0240(3) 0.0271(6) Uani 1.00 d . . .
C(8) C 0.1193(3) -0.3801(3) 0.0686(3) 0.0369(7) Uani 1.00 d . . .
C(9) C 0.2224(3) -0.4444(3) 0.0458(4) 0.0446(9) Uani 1.00 d . . .
C(10) C 0.2182(3) -0.5158(3) -0.0702(4) 0.0461(9) Uani 1.00 d . . .
C(11) C 0.1080(3) -0.5215(2) -0.1629(3) 0.0402(8) Uani 1.00 d . . .
C(12) C 0.0045(3) -0.4576(2) -0.1391(3) 0.0332(7) Uani 1.00 d . . .
C(13) C -0.4274(3) -0.1977(2) -0.0743(3) 0.0336(7) Uani 1.00 d . . .
C(14) C -0.5309(3) -0.1682(3) -0.2896(4) 0.0422(8) Uani 1.00 d . . .
C(15) C -0.4692(3) -0.0870(3) -0.2671(3) 0.0330(7) Uani 1.00 d . . .
C(16) C -0.2930(3) -0.0240(2) -0.2971(3) 0.0277(6) Uani 1.00 d . . .
C(17) C -0.2227(3) -0.0459(3) -0.3798(3) 0.0336(7) Uani 1.00 d . . .
C(18) C -0.2122(3) 0.0327(3) -0.4202(3) 0.0410(8) Uani 1.00 d . . .
C(19) C -0.2687(4) 0.1285(3) -0.3801(4) 0.0436(8) Uani 1.00 d . . .
C(20) C -0.3367(3) 0.1496(3) -0.2971(4) 0.0395(8) Uani 1.00 d . . .
C(21) C -0.3512(3) 0.0741(3) -0.2578(3) 0.0356(7) Uani 1.00 d . . .
C(22) C -0.2841(3) -0.2311(2) -0.3777(3) 0.0287(6) Uani 1.00 d . . .
C(23) C -0.1793(3) -0.3052(2) -0.3599(3) 0.0299(6) Uani 1.00 d . . .
C(24) C -0.1625(3) -0.3858(3) -0.4624(3) 0.0378(7) Uani 1.00 d . . .
C(25) C -0.2501(4) -0.3909(3) -0.5822(3) 0.0449(9) Uani 1.00 d . . .
C(26) C -0.3526(4) -0.3148(3) -0.6038(3) 0.0481(9) Uani 1.00 d . . .
C(27) C -0.3702(3) -0.2335(3) -0.5010(3) 0.0399(8) Uani 1.00 d . . .
C(28) C -0.2213(3) 0.0048(2) 0.0265(3) 0.0325(7) Uani 1.00 d . . .
C(29) C -0.1123(3) -0.0353(2) 0.1124(3) 0.0310(7) Uani 1.00 d . . .
C(30) C -0.0238(3) -0.1049(2) 0.0563(3) 0.0302(6) Uani 1.00 d . . .
C(31) C -0.0450(2) -0.1292(2) -0.0813(3) 0.0302(6) Uani 1.00 d . . .
C(32) C -0.0901(4) -0.0132(3) 0.2592(4) 0.0457(9) Uani 1.00 d . . .
C(33) C -0.5946(4) -0.3428(3) -1.0481(4) 0.0472(9) Uani 1.00 d . . .
C(34) C -0.7166(4) -0.2738(3) -1.0760(4) 0.053(1) Uani 1.00 d . . .
C(35) C -0.5629(5) -0.4194(4) -1.1600(5) 0.064(1) Uani 1.00 d . . .
C(36) C -0.5516(8) -0.4411(7) -0.5593(9) 0.054(2) Uani 0.50 d P . .
C(37) C -0.4098(9) -0.4727(7) -0.430(1) 0.163(3) Uani 1.00 d . . .
H(1) H -0.0447 -0.2459 0.2015 0.0331 Uiso 1.00 calc . . .
H(2) H -0.2409 -0.3390 -0.1753 0.0318 Uiso 1.00 calc . . .
H(3) H -0.2456 -0.0914 0.2702 0.0528 Uiso 1.00 calc . . .
H(4) H -0.3624 -0.1252 0.1995 0.0528 Uiso 1.00 calc . . .
H(5) H -0.2570 -0.1863 0.2952 0.0528 Uiso 1.00 calc . . .
H(6) H 0.1238 -0.3320 0.1482 0.0442 Uiso 1.00 calc . . .
H(7) H 0.2968 -0.4399 0.1098 0.0536 Uiso 1.00 calc . . .
H(8) H 0.2892 -0.5597 -0.0858 0.0553 Uiso 1.00 calc . . .
H(9) H 0.1037 -0.5694 -0.2427 0.0482 Uiso 1.00 calc . . .
H(10) H -0.0700 -0.4634 -0.2022 0.0398 Uiso 1.00 calc . . .
H(11) H -0.5454 -0.2019 -0.3790 0.0507 Uiso 1.00 calc . . .
H(12) H -0.6041 -0.1388 -0.2704 0.0507 Uiso 1.00 calc . . .
H(13) H -0.4822 -0.0397 -0.1910 0.0397 Uiso 1.00 calc . . .
H(14) H -0.5059 -0.0564 -0.3419 0.0397 Uiso 1.00 calc . . .
H(15) H -0.1829 -0.1124 -0.4079 0.0404 Uiso 1.00 calc . . .
H(16) H -0.1651 0.0187 -0.4764 0.0491 Uiso 1.00 calc . . .
H(17) H -0.2614 0.1806 -0.4089 0.0523 Uiso 1.00 calc . . .
H(18) H -0.3738 0.2165 -0.2669 0.0474 Uiso 1.00 calc . . .
H(19) H -0.4008 0.0891 -0.2041 0.0427 Uiso 1.00 calc . . .
H(20) H -0.1187 -0.3011 -0.2775 0.0358 Uiso 1.00 calc . . .
H(21) H -0.0910 -0.4368 -0.4496 0.0454 Uiso 1.00 calc . . .
H(22) H -0.2402 -0.4472 -0.6507 0.0539 Uiso 1.00 calc . . .
H(23) H -0.4108 -0.3176 -0.6879 0.0577 Uiso 1.00 calc . . .
H(24) H -0.4399 -0.1808 -0.5153 0.0479 Uiso 1.00 calc . . .
H(25) H -0.2819 0.0513 0.0607 0.0390 Uiso 1.00 calc . . .
H(26) H -0.2349 -0.0143 -0.0662 0.0390 Uiso 1.00 calc . . .
H(27) H 0.0499 -0.1352 0.1124 0.0362 Uiso 1.00 calc . . .
H(28) H -0.1186 -0.0991 -0.1379 0.0362 Uiso 1.00 calc . . .
H(29) H 0.0144 -0.1755 -0.1176 0.0362 Uiso 1.00 calc . . .
H(30) H -0.0768 -0.0726 0.2875 0.0549 Uiso 1.00 calc . . .
H(31) H -0.0224 0.0129 0.3025 0.0549 Uiso 1.00 calc . . .
H(32) H -0.1572 0.0339 0.2802 0.0549 Uiso 1.00 calc . . .
H(33) H -0.7102 -0.2073 -1.0539 0.0631 Uiso 1.00 calc . . .
H(34) H -0.7585 -0.2893 -1.1670 0.0631 Uiso 1.00 calc . . .
H(35) H -0.7580 -0.2811 -1.0248 0.0631 Uiso 1.00 calc . . .
H(36) H -0.5445 -0.4834 -1.1416 0.0764 Uiso 1.00 calc . . .
H(37) H -0.6280 -0.4132 -1.2382 0.0764 Uiso 1.00 calc . . .
H(38) H -0.4960 -0.4107 -1.1717 0.0764 Uiso 1.00 calc . . .
H(39) H -0.4247 -0.4761 -0.3540 0.1956 Uiso 0.50 calc P . .
H(40) H -0.3632 -0.5350 -0.4616 0.1956 Uiso 0.50 calc P . .
H(41) H -0.3682 -0.4232 -0.4077 0.1956 Uiso 0.50 calc P . .
H(42) H -0.3368 -0.4935 -0.4496 0.1956 Uiso 0.50 calc P . .
H(43) H -0.4680 -0.4333 -0.4905 0.1956 Uiso 0.50 calc P . .
H(44) H -0.3992 -0.4347 -0.3428 0.1956 Uiso 0.50 calc P . .

loop_
_atom_site_aniso_label
_atom_site_aniso_U_11
_atom_site_aniso_U_22
_atom_site_aniso_U_33
_atom_site_aniso_U_12
_atom_site_aniso_U_13
_atom_site_aniso_U_23
Ru(1) 0.01897(10) 0.0211(1) 0.0188(1) -0.00535(8) 0.00602(8) 0.00318(8)
P(1) 0.0203(3) 0.0258(3) 0.0214(3) -0.0052(2) 0.0052(2) 0.0044(2)
P(2) 0.0507(5) 0.0455(4) 0.0271(3) -0.0198(3) 0.0067(3) 0.0065(3)
F(1) 0.127(3) 0.083(2) 0.081(2) -0.028(2) 0.006(2) 0.047(1)
F(2) 0.226(5) 0.055(2) 0.105(3) -0.002(3) 0.063(3) 0.032(2)
F(3) 0.116(3) 0.143(3) 0.051(1) -0.016(2) 0.044(1) 0.001(2)
F(4) 0.074(2) 0.090(2) 0.051(1) -0.018(1) 0.030(1) 0.006(1)
F(5) 0.069(2) 0.202(3) 0.061(2) -0.075(2) -0.002(1) 0.036(2)
F(6) 0.133(2) 0.226(3) 0.062(2) -0.140(2) -0.018(2) 0.034(2)
O(1) 0.030(1) 0.074(2) 0.059(1) -0.008(1) 0.0241(9) 0.012(1)
O(2) 0.0290(10) 0.043(1) 0.048(1) -0.0168(8) 0.0046(9) 0.0090(10)
O(3) 0.065(2) 0.112(3) 0.042(2) 0.000(2) -0.011(2) 0.012(2)
O(4) 0.073(4) 0.061(4) 0.205(9) -0.017(3) 0.055(5) 0.040(5)
C(1) 0.029(1) 0.028(1) 0.035(1) -0.0084(9) 0.0141(9) 0.0097(10)
C(2) 0.035(1) 0.032(1) 0.030(1) -0.006(1) 0.0177(9) 0.0096(10)
C(3) 0.033(1) 0.028(1) 0.024(1) -0.004(1) 0.0095(9) 0.0094(9)
C(4) 0.031(1) 0.025(1) 0.024(1) -0.0079(9) 0.0100(9) 0.0060(9)
C(5) 0.029(1) 0.024(1) 0.031(1) -0.0097(9) 0.0120(9) 0.0035(9)
C(6) 0.048(2) 0.053(2) 0.035(1) -0.006(1) 0.024(1) 0.006(1)
C(7) 0.033(1) 0.022(1) 0.031(1) -0.0036(9) 0.0148(9) 0.0092(9)
C(8) 0.035(1) 0.038(2) 0.034(1) -0.004(1) 0.012(1) 0.006(1)
C(9) 0.032(1) 0.051(2) 0.051(2) 0.000(1) 0.013(1) 0.020(1)
C(10) 0.041(2) 0.041(2) 0.066(2) 0.009(1) 0.033(1) 0.023(1)
C(11) 0.055(2) 0.026(1) 0.048(2) 0.001(1) 0.032(1) 0.008(1)
C(12) 0.045(1) 0.025(1) 0.035(1) -0.005(1) 0.019(1) 0.007(1)
C(13) 0.029(1) 0.040(1) 0.042(1) -0.0167(10) 0.0146(10) 0.008(1)
C(14) 0.023(1) 0.057(2) 0.048(2) -0.016(1) 0.004(1) 0.013(1)
C(15) 0.021(1) 0.040(2) 0.034(1) -0.006(1) 0.004(1) 0.010(1)
C(16) 0.027(1) 0.036(1) 0.020(1) -0.009(1) 0.0016(9) 0.0112(9)
C(17) 0.036(1) 0.040(2) 0.027(1) -0.011(1) 0.008(1) 0.010(1)
C(18) 0.051(2) 0.053(2) 0.031(1) -0.023(1) 0.011(1) 0.014(1)
C(19) 0.048(2) 0.046(2) 0.042(2) -0.018(1) 0.001(1) 0.023(1)
C(20) 0.041(2) 0.035(1) 0.038(2) -0.008(1) -0.001(1) 0.017(1)
C(21) 0.034(1) 0.040(2) 0.032(1) -0.007(1) 0.006(1) 0.014(1)
C(22) 0.031(1) 0.033(1) 0.021(1) -0.012(1) 0.0074(9) 0.0008(10)
C(23) 0.034(1) 0.031(1) 0.028(1) -0.009(1) 0.0136(10) 0.0044(10)
C(24) 0.047(2) 0.031(1) 0.038(1) -0.006(1) 0.024(1) 0.001(1)
C(25) 0.058(2) 0.050(2) 0.033(1) -0.026(1) 0.022(1) -0.010(1)
C(26) 0.054(2) 0.061(2) 0.024(1) -0.026(2) 0.006(1) -0.005(1)
C(27) 0.041(2) 0.048(2) 0.023(1) -0.012(1) 0.002(1) 0.004(1)
C(28) 0.033(1) 0.030(1) 0.029(1) -0.008(1) 0.007(1) -0.001(1)
C(29) 0.033(1) 0.025(1) 0.030(1) -0.013(1) 0.004(1) 0.000(1)
C(30) 0.025(1) 0.031(1) 0.035(1) -0.0144(10) 0.003(1) 0.005(1)
C(31) 0.021(1) 0.038(1) 0.040(1) -0.0124(9) 0.0110(9) 0.010(1)
C(32) 0.057(2) 0.039(2) 0.029(2) -0.015(2) 0.003(1) -0.001(1)
C(33) 0.044(2) 0.058(2) 0.040(2) -0.020(2) 0.003(1) 0.014(2)
C(34) 0.055(2) 0.048(2) 0.049(2) -0.003(2) 0.012(2) 0.015(2)
C(35) 0.055(2) 0.074(3) 0.057(2) -0.005(2) 0.023(2) 0.009(2)
C(36) 0.060(4) 0.056(4) 0.056(4) -0.012(3) 0.027(3) 0.015(3)
C(37) 0.235(5) 0.145(6) 0.198(5) -0.115(4) 0.171(3) -0.058(4)

loop_
_geom_bond_atom_site_label_1
_geom_bond_atom_site_label_2
_geom_bond_distance
_geom_bond_site_symmetry_1
_geom_bond_site_symmetry_2
_geom_bond_publ_flag
Ru(1) P(1) 2.4066(7) 1_555 1_555 yes
Ru(1) C(1) 2.192(3) 1_555 1_555 yes
Ru(1) C(2) 2.285(3) 1_555 1_555 yes
Ru(1) C(3) 2.249(3) 1_555 1_555 yes
Ru(1) C(4) 2.257(3) 1_555 1_555 yes
Ru(1) C(5) 2.196(3) 1_555 1_555 yes
Ru(1) C(28) 2.228(3) 1_555 1_555 yes
Ru(1) C(29) 2.207(3) 1_555 1_555 yes
Ru(1) C(30) 2.172(3) 1_555 1_555 yes
Ru(1) C(31) 2.237(3) 1_555 1_555 yes
P(1) C(15) 1.875(3) 1_555 1_555 yes
P(1) C(16) 1.848(3) 1_555 1_555 yes
P(1) C(22) 1.829(3) 1_555 1_555 yes
P(2) F(1) 1.589(4) 1_555 1_555 yes
P(2) F(2) 1.564(4) 1_555 1_555 yes
P(2) F(3) 1.578(4) 1_555 1_555 yes
P(2) F(4) 1.593(3) 1_555 1_555 yes
P(2) F(5) 1.569(3) 1_555 1_555 yes
P(2) F(6) 1.579(4) 1_555 1_555 yes
O(1) C(13) 1.190(4) 1_555 1_555 yes
O(2) C(13) 1.358(4) 1_555 1_555 yes
O(2) C(14) 1.434(5) 1_555 1_555 yes
O(3) C(33) 1.217(5) 1_555 1_555 yes
O(4) C(36) 1.13(1) 1_555 1_555 yes
C(1) C(2) 1.430(4) 1_555 1_555 yes
C(1) C(5) 1.460(4) 1_555 1_555 yes
C(1) C(13) 1.462(4) 1_555 1_555 yes
C(2) C(3) 1.427(4) 1_555 1_555 yes
C(2) C(6) 1.496(4) 1_555 1_555 yes
C(3) C(4) 1.423(4) 1_555 1_555 yes
C(3) H(1) 0.950 1_555 1_555 no
C(4) C(5) 1.411(4) 1_555 1_555 yes
C(4) C(7) 1.489(4) 1_555 1_555 yes
C(5) H(2) 0.950 1_555 1_555 no
C(6) H(3) 0.950 1_555 1_555 no
C(6) H(4) 0.950 1_555 1_555 no
C(6) H(5) 0.950 1_555 1_555 no
C(7) C(8) 1.402(4) 1_555 1_555 yes
C(7) C(12) 1.397(4) 1_555 1_555 yes
C(8) C(9) 1.383(5) 1_555 1_555 yes
C(8) H(6) 0.950 1_555 1_555 no
C(9) C(10) 1.394(6) 1_555 1_555 yes
C(9) H(7) 0.950 1_555 1_555 no
C(10) C(11) 1.397(6) 1_555 1_555 yes
C(10) H(8) 0.950 1_555 1_555 no
C(11) C(12) 1.388(5) 1_555 1_555 yes
C(11) H(9) 0.950 1_555 1_555 no
C(12) H(10) 0.950 1_555 1_555 no
C(14) C(15) 1.534(5) 1_555 1_555 yes
C(14) H(11) 0.950 1_555 1_555 no
C(14) H(12) 0.950 1_555 1_555 no
C(15) H(13) 0.950 1_555 1_555 no
C(15) H(14) 0.950 1_555 1_555 no
C(16) C(17) 1.404(5) 1_555 1_555 yes
C(16) C(21) 1.394(4) 1_555 1_555 yes
C(17) C(18) 1.408(5) 1_555 1_555 yes
C(17) H(15) 0.950 1_555 1_555 no
C(18) C(19) 1.365(5) 1_555 1_555 yes
C(18) H(16) 0.950 1_555 1_555 no
C(19) C(20) 1.386(6) 1_555 1_555 yes
C(19) H(17) 0.950 1_555 1_555 no
C(20) C(21) 1.384(5) 1_555 1_555 yes
C(20) H(18) 0.950 1_555 1_555 no
C(21) H(19) 0.950 1_555 1_555 no
C(22) C(23) 1.386(4) 1_555 1_555 yes
C(22) C(27) 1.395(4) 1_555 1_555 yes
C(23) C(24) 1.396(4) 1_555 1_555 yes
C(23) H(20) 0.950 1_555 1_555 no
C(24) C(25) 1.378(5) 1_555 1_555 yes
C(24) H(21) 0.950 1_555 1_555 no
C(25) C(26) 1.386(6) 1_555 1_555 yes
C(25) H(22) 0.950 1_555 1_555 no
C(26) C(27) 1.406(5) 1_555 1_555 yes
C(26) H(23) 0.950 1_555 1_555 no
C(27) H(24) 0.950 1_555 1_555 no
C(28) C(29) 1.398(4) 1_555 1_555 yes
C(28) H(25) 0.950 1_555 1_555 no
C(28) H(26) 0.950 1_555 1_555 no
C(29) C(30) 1.430(4) 1_555 1_555 yes
C(29) C(32) 1.505(5) 1_555 1_555 yes
C(30) C(31) 1.409(4) 1_555 1_555 yes
C(30) H(27) 0.950 1_555 1_555 no
C(31) H(28) 0.950 1_555 1_555 no
C(31) H(29) 0.950 1_555 1_555 no
C(32) H(30) 0.950 1_555 1_555 no
C(32) H(31) 0.950 1_555 1_555 no
C(32) H(32) 0.950 1_555 1_555 no
C(33) C(34) 1.503(6) 1_555 1_555 yes
C(33) C(35) 1.487(7) 1_555 1_555 yes
C(34) H(33) 0.950 1_555 1_555 no
C(34) H(34) 0.950 1_555 1_555 no
C(34) H(35) 0.950 1_555 1_555 no
C(35) H(36) 0.950 1_555 1_555 no
C(35) H(37) 0.950 1_555 1_555 no
C(35) H(38) 0.950 1_555 1_555 no
C(36) C(37) 1.84(1) 1_555 1_555 yes
C(36) C(37) 1.45(1) 1_555 2_444 yes
C(37) H(39) 0.950 1_555 1_555 no
C(37) H(40) 0.950 1_555 1_555 no
C(37) H(41) 0.950 1_555 1_555 no
C(37) H(42) 0.950 1_555 1_555 no
C(37) H(43) 0.950 1_555 1_555 no
C(37) H(44) 0.950 1_555 1_555 no
